data_1563593
loop_
_publ_author_name
'Zhou, Bin'
'Gao, Xinhua'
'Zhang, Minmin'
'Zheng, Chengyu'
'Liu, Hongchun'
'Yue, Jian-Min'

_publ_section_title
;
 Discovery of Four Modified Classes of Triterpenoids Delineated a
 Metabolic Cascade: Compound Characterization and Biomimetic Synthesis
;
_journal_name_full 'Chemical Science'
_journal_paper_doi 10.1039/D1SC02710G
_journal_year 2021
_chemical_absolute_configuration rmad
_chemical_formula_moiety 'C38 H46 O5'
_chemical_formula_sum 'C38 H46 O5'
_chemical_formula_weight 582.75
_space_group_crystal_system monoclinic
_space_group_IT_number 5
_space_group_name_Hall 'C 2y'
_space_group_name_H-M_alt 'C 1 2 1'
_atom_sites_solution_hydrogens mixed
_atom_sites_solution_primary dual
_audit_creation_date 2021-05-10
_audit_creation_method
;
Olex2 1.2
(compiled 2018.05.29 svn.r3508 for OlexSys, GUI svn.r5506)
;
_audit_update_record
;
2021-05-10 deposited with the CCDC.	2021-06-18 downloaded from the CCDC.
;
_cell_angle_alpha 90
_cell_angle_beta 92.505(3)
_cell_angle_gamma 90
_cell_formula_units_Z 4
_cell_length_a 18.0938(10)
_cell_length_b 7.0743(4)
_cell_length_c 24.2239(14)
_cell_measurement_reflns_used 9934
_cell_measurement_temperature 170
_cell_measurement_theta_max 74.653
_cell_measurement_theta_min 3.653
_cell_volume 3097.7(3)
_computing_cell_refinement 'SAINT V8.40A (?, 2016)'
_computing_data_reduction 'SAINT V8.40A (?, 2016)'
_computing_molecular_graphics 'Olex2 (Dolomanov et al., 2009)'
_computing_publication_material 'Olex2 (Dolomanov et al., 2009)'
_computing_structure_refinement 'ShelXL (Sheldrick, 2015)'
_computing_structure_solution 'ShelXT (Sheldrick, 2015)'
_diffrn_ambient_temperature 170.0
_diffrn_measured_fraction_theta_full 0.994
_diffrn_measured_fraction_theta_max 0.992
_diffrn_measurement_device_type 'Bruker D8 VENTURE'
_diffrn_measurement_method '\f and \w scans'
_diffrn_radiation_type CuK\a
_diffrn_radiation_wavelength 1.54178
_diffrn_reflns_av_R_equivalents 0.0567
_diffrn_reflns_av_unetI/netI 0.0550
_diffrn_reflns_Laue_measured_fraction_full 0.994
_diffrn_reflns_Laue_measured_fraction_max 0.992
_diffrn_reflns_limit_h_max 21
_diffrn_reflns_limit_h_min -22
_diffrn_reflns_limit_k_max 8
_diffrn_reflns_limit_k_min -8
_diffrn_reflns_limit_l_max 29
_diffrn_reflns_limit_l_min -29
_diffrn_reflns_number 19994
_diffrn_reflns_point_group_measured_fraction_full 0.956
_diffrn_reflns_point_group_measured_fraction_max 0.947
_diffrn_reflns_theta_full 67.679
_diffrn_reflns_theta_max 72.103
_diffrn_reflns_theta_min 1.825
_diffrn_standards_number 0
_exptl_absorpt_coefficient_mu 0.641
_exptl_absorpt_correction_T_max 0.7538
_exptl_absorpt_correction_T_min 0.5890
_exptl_absorpt_correction_type multi-scan
_exptl_absorpt_process_details
'SADABS-2016/2 (Bruker,2016/2) was used for absorption correction. wR2(int) was 0.1475 before and 0.0761 after correction. The Ratio of minimum to maximum transmission is 0.7814. The \l/2 correction factor is Not present.'
_exptl_crystal_colour colourless
_exptl_crystal_colour_primary colourless
_exptl_crystal_density_diffrn 1.250
_exptl_crystal_description block
_exptl_crystal_F_000 1256
_exptl_crystal_size_max 0.09
_exptl_crystal_size_mid 0.06
_exptl_crystal_size_min 0.04
_refine_diff_density_max 0.351
_refine_diff_density_min -0.228
_refine_diff_density_rms 0.069
_refine_ls_abs_structure_details
;
 Flack x determined using 2073 quotients [(I+)-(I-)]/[(I+)+(I-)]
 (Parsons, Flack and Wagner, Acta Cryst. B69 (2013) 249-259).
;
_refine_ls_abs_structure_Flack 0.13(12)
_refine_ls_extinction_method none
_refine_ls_goodness_of_fit_ref 1.087
_refine_ls_hydrogen_treatment mixed
_refine_ls_matrix_type full
_refine_ls_number_parameters 417
_refine_ls_number_reflns 5765
_refine_ls_number_restraints 1
_refine_ls_restrained_S_all 1.087
_refine_ls_R_factor_all 0.0563
_refine_ls_R_factor_gt 0.0516
_refine_ls_shift/su_max 0.000
_refine_ls_shift/su_mean 0.000
_refine_ls_structure_factor_coef Fsqd
_refine_ls_weighting_details 'w=1/[\s^2^(Fo^2^)+(0.0849P)^2^] where P=(Fo^2^+2Fc^2^)/3'
_refine_ls_weighting_scheme calc
_refine_ls_wR_factor_gt 0.1218
_refine_ls_wR_factor_ref 0.1279
_reflns_Friedel_coverage 0.759
_reflns_Friedel_fraction_full 0.912
_reflns_Friedel_fraction_max 0.895
_reflns_number_gt 5256
_reflns_number_total 5765
_reflns_threshold_expression 'I > 2\s(I)'
_cod_data_source_file d1sc02710g3.cif
_cod_data_source_block cu_2021574_0m
_cod_database_code 1563593
_shelx_shelxl_version_number 2018/3
_shelx_space_group_comment
;
The symmetry employed for this shelxl refinement is uniquely defined
by the following loop, which should always be used as a source of
symmetry information in preference to the above space-group names.
They are only intended as comments.
;
_shelx_estimated_absorpt_t_max 0.975
_shelx_estimated_absorpt_t_min 0.945
_olex2_refinement_description
;
1. Fixed Uiso
 At 1.2 times of:
  All C(H) groups, All C(H,H) groups
 At 1.5 times of:
  All C(H,H,H) groups, All O(H) groups
2. Others
 Fixed Sof: C26(0.5) H26A(0.5) H26B(0.5) O017(0.5) H017(0.5) O5(0.5) H5A(0.5)
 C26A(0.5) H26C(0.5) H26D(0.5)
3.a Ternary CH refined with riding coordinates:
 C5(H5), C22(H22), C9(H9), C20(H20), C17(H17), C23(H23)
3.b Secondary CH2 refined with riding coordinates:
 C15(H15A,H15B), C6(H6A,H6B), C16(H16A,H16B), C1(H1A,H1B), C30(H30A,H30B),
 C26(H26A,H26B), C26A(H26C,H26D)
3.c Aromatic/amide H refined with riding coordinates:
 C11(H11), C2(H2), C12(H12), C1'(H1'), C2'(H2'), C4'(H4'), C24(H24), C8'(H8'),
 C6'(H6'), C5'(H5'), C7'(H7')
3.d Idealised Me refined as rotating group:
 C29(H29A,H29B,H29C), C28(H28A,H28B,H28C), C18(H18A,H18B,H18C), C19(H19A,H19B,
 H19C), C27(H27A,H27B,H27C)
3.e Idealised tetrahedral OH refined as rotating group:
 O017(H017), O5(H5A)
;
_olex2_submission_special_instructions 'No special instructions were received'

loop_
_space_group_symop_operation_xyz
'x, y, z'
'-x, y, -z'
'x+1/2, y+1/2, z'
'-x+1/2, y+1/2, -z'

loop_
_atom_site_label
_atom_site_type_symbol
_atom_site_fract_x
_atom_site_fract_y
_atom_site_fract_z
_atom_site_U_iso_or_equiv
_atom_site_adp_type
_atom_site_occupancy
_atom_site_site_symmetry_order
_atom_site_calc_flag
_atom_site_refinement_flags_posn
_atom_site_refinement_flags_adp
_atom_site_refinement_flags_occupancy
_atom_site_disorder_assembly
_atom_site_disorder_group
O3 O 0.28395(12) 0.8219(3) 0.98676(8) 0.0417(5) Uani 1 1 d . . . . .
O1 O 0.41736(14) -0.0515(3) 0.75611(9) 0.0474(5) Uani 1 1 d . . . . .
O4 O 0.45025(13) 0.5764(4) 0.95403(9) 0.0482(5) Uani 1 1 d . . . . .
O2 O 0.20052(13) 0.7568(4) 0.91919(11) 0.0561(6) Uani 1 1 d . . . . .
C5 C 0.36389(14) 0.1455(3) 0.63114(10) 0.0289(5) Uani 1 1 d . . . . .
H5 H 0.414895 0.192603 0.640949 0.035 Uiso 1 1 calc R . . . .
C11 C 0.28163(16) 0.5152(4) 0.73103(11) 0.0343(5) Uani 1 1 d . . . . .
H11 H 0.254460 0.593033 0.705442 0.041 Uiso 1 1 calc R . . . .
C2 C 0.35293(17) 0.4473(4) 0.55676(11) 0.0354(6) Uani 1 1 d . . . . .
H2 H 0.354045 0.553530 0.532832 0.042 Uiso 1 1 calc R . . . .
C3 C 0.36552(15) 0.2786(4) 0.53465(10) 0.0321(5) Uani 1 1 d . . . . .
C15 C 0.33357(18) 0.1122(4) 0.85877(11) 0.0372(6) Uani 1 1 d . . . . .
H15A H 0.375051 0.021463 0.863345 0.045 Uiso 1 1 calc R . . . .
H15B H 0.286674 0.040427 0.854605 0.045 Uiso 1 1 calc R . . . .
C12 C 0.28084(16) 0.5546(3) 0.78459(11) 0.0340(5) Uani 1 1 d . . . . .
H12 H 0.253480 0.660733 0.796375 0.041 Uiso 1 1 calc R . . . .
C3' C 0.42264(16) 0.3806(4) 0.38435(12) 0.0381(6) Uani 1 1 d . . . . .
C14 C 0.34373(15) 0.2387(4) 0.80866(10) 0.0314(5) Uani 1 1 d . . . . .
C22 C 0.37607(16) 0.5967(4) 0.96815(11) 0.0365(6) Uani 1 1 d . . . . .
H22 H 0.361369 0.486222 0.990961 0.044 Uiso 1 1 calc R . . . .
C6 C 0.35345(16) -0.0292(3) 0.66829(11) 0.0328(5) Uani 1 1 d . . . . .
H6A H 0.302362 -0.077738 0.662657 0.039 Uiso 1 1 calc R . . . .
H6B H 0.388018 -0.130243 0.657876 0.039 Uiso 1 1 calc R . . . .
C9 C 0.32494(15) 0.3485(3) 0.70972(10) 0.0295(5) Uani 1 1 d . . . . .
H9 H 0.377937 0.388258 0.713752 0.035 Uiso 1 1 calc R . . . .
C1' C 0.37900(16) 0.2614(4) 0.47510(10) 0.0346(5) Uani 1 1 d . . . . .
H1' H 0.361557 0.149964 0.456931 0.041 Uiso 1 1 calc R . . . .
C7 C 0.36773(15) 0.0218(4) 0.72852(10) 0.0317(5) Uani 1 1 d . . . . .
C16 C 0.33204(18) 0.2470(4) 0.90883(11) 0.0384(6) Uani 1 1 d . . . . .
H16A H 0.300933 0.194307 0.937723 0.046 Uiso 1 1 calc R . . . .
H16B H 0.382629 0.267702 0.924929 0.046 Uiso 1 1 calc R . . . .
C21 C 0.26127(17) 0.7336(4) 0.93924(12) 0.0387(6) Uani 1 1 d . . . . .
C13 C 0.32156(15) 0.4373(3) 0.82641(10) 0.0312(5) Uani 1 1 d . . . . .
C2' C 0.41341(16) 0.3881(4) 0.44460(11) 0.0366(6) Uani 1 1 d . . . . .
H2' H 0.434165 0.494294 0.463601 0.044 Uiso 1 1 calc R . . . .
C4 C 0.36436(15) 0.0952(4) 0.56835(10) 0.0312(5) Uani 1 1 d . . . . .
C8 C 0.31819(15) 0.1770(3) 0.75063(10) 0.0305(5) Uani 1 1 d . . . . .
C1 C 0.33716(17) 0.4845(3) 0.61597(10) 0.0349(6) Uani 1 1 d . . . . .
H1A H 0.298452 0.583048 0.617465 0.042 Uiso 1 1 calc R . . . .
H1B H 0.382491 0.534467 0.635147 0.042 Uiso 1 1 calc R . . . .
C30 C 0.40188(15) 0.3895(4) 0.81787(10) 0.0344(5) Uani 1 1 d . . . . .
H30A H 0.424891 0.442652 0.784947 0.041 Uiso 1 1 calc R . . . .
H30B H 0.435472 0.378544 0.851092 0.041 Uiso 1 1 calc R . . . .
C20 C 0.32336(15) 0.6140(4) 0.91764(11) 0.0339(5) Uani 1 1 d . . . . .
H20 H 0.349070 0.694942 0.890598 0.041 Uiso 1 1 calc R . . . .
C17 C 0.29896(15) 0.4337(4) 0.88600(11) 0.0332(5) Uani 1 1 d . . . . .
H17 H 0.243813 0.424642 0.886155 0.040 Uiso 1 1 calc R . . . .
C10 C 0.31143(15) 0.3082(3) 0.64684(10) 0.0305(5) Uani 1 1 d . . . . .
C29 C 0.29814(17) -0.0259(4) 0.54772(11) 0.0364(6) Uani 1 1 d . . . . .
H29A H 0.292125 -0.132706 0.572894 0.055 Uiso 1 1 calc GR . . . .
H29B H 0.306986 -0.073474 0.510591 0.055 Uiso 1 1 calc GR . . . .
H29C H 0.253134 0.051326 0.546532 0.055 Uiso 1 1 calc GR . . . .
C28 C 0.43520(17) -0.0177(4) 0.55831(11) 0.0376(6) Uani 1 1 d . . . . .
H28A H 0.478451 0.055385 0.571559 0.056 Uiso 1 1 calc GR . . . .
H28B H 0.438456 -0.042302 0.518680 0.056 Uiso 1 1 calc GR . . . .
H28C H 0.433829 -0.137972 0.578294 0.056 Uiso 1 1 calc GR . . . .
C4' C 0.45137(18) 0.5362(5) 0.35754(14) 0.0477(7) Uani 1 1 d . . . . .
H4' H 0.465656 0.644934 0.378403 0.057 Uiso 1 1 calc R . . . .
C25 C 0.42008(19) 0.8765(7) 1.09156(15) 0.0589(10) Uani 1 1 d . . . . .
C23 C 0.36182(17) 0.7809(4) 0.99964(12) 0.0396(6) Uani 1 1 d . . . . .
H23 H 0.393011 0.884385 0.984848 0.047 Uiso 1 1 calc R . . . .
C18 C 0.23822(16) 0.1023(4) 0.75245(12) 0.0374(6) Uani 1 1 d . . . . .
H18A H 0.237469 -0.011003 0.775708 0.056 Uiso 1 1 calc GR . . . .
H18B H 0.219795 0.070592 0.714942 0.056 Uiso 1 1 calc GR . . . .
H18C H 0.206615 0.199732 0.767854 0.056 Uiso 1 1 calc GR . . . .
C19 C 0.22933(16) 0.2737(4) 0.62975(11) 0.0378(6) Uani 1 1 d . . . . .
H19A H 0.220568 0.307193 0.590754 0.057 Uiso 1 1 calc GR . . . .
H19B H 0.197977 0.351910 0.652544 0.057 Uiso 1 1 calc GR . . . .
H19C H 0.217325 0.140024 0.635092 0.057 Uiso 1 1 calc GR . . . .
C24 C 0.37664(18) 0.7639(6) 1.06026(12) 0.0467(7) Uani 1 1 d . . . . .
H24 H 0.352894 0.663153 1.078412 0.056 Uiso 1 1 calc R . . . .
C8' C 0.4040(2) 0.2228(6) 0.35248(13) 0.0504(8) Uani 1 1 d . . . . .
H8' H 0.385008 0.113621 0.369781 0.060 Uiso 1 1 calc R . . . .
C6' C 0.4400(2) 0.3783(8) 0.26991(14) 0.0608(10) Uani 1 1 d . . . . .
H6' H 0.445367 0.377982 0.231076 0.073 Uiso 1 1 calc R . . . .
C5' C 0.4596(2) 0.5354(7) 0.30074(15) 0.0599(10) Uani 1 1 d . . . . .
H5' H 0.478740 0.643738 0.283139 0.072 Uiso 1 1 calc R . . . .
C7' C 0.4125(2) 0.2222(7) 0.29576(14) 0.0607(10) Uani 1 1 d . . . . .
H7' H 0.399340 0.112991 0.274731 0.073 Uiso 1 1 calc R . . . .
C26 C 0.4399(11) 0.853(2) 1.1459(7) 0.055(4) Uani 0.5 1 d . . P A 1
H26A H 0.404183 0.768540 1.163421 0.066 Uiso 0.5 1 calc R . P A 1
H26B H 0.439539 0.976587 1.165050 0.066 Uiso 0.5 1 calc R . P A 1
C27 C 0.4563(2) 1.0543(7) 1.0723(2) 0.0765(14) Uani 1 1 d . . . . .
H27A H 0.510037 1.044438 1.078826 0.115 Uiso 1 1 calc GR . . . .
H27B H 0.437772 1.162623 1.092750 0.115 Uiso 1 1 calc GR . . . .
H27C H 0.444872 1.071853 1.032701 0.115 Uiso 1 1 calc GR . . . .
O017 O 0.5114(3) 0.7736(9) 1.1505(2) 0.0552(12) Uani 0.5 1 d . . P A 1
H017 H 0.535500 0.824667 1.176966 0.083 Uiso 0.5 1 calc GR . P A 1
O5 O 0.4339(4) 0.9145(15) 1.1942(3) 0.090(2) Uani 0.5 1 d . . P A 2
H5A H 0.474546 0.971674 1.197479 0.135 Uiso 0.5 1 calc GR . P A 2
C26A C 0.4371(13) 0.786(3) 1.1547(7) 0.062(4) Uani 0.5 1 d . . P A 2
H26C H 0.400544 0.684843 1.161388 0.075 Uiso 0.5 1 calc R . P A 2
H26D H 0.486877 0.727093 1.156368 0.075 Uiso 0.5 1 calc R . P A 2
H4 H 0.466(4) 0.649(11) 0.922(3) 0.10(2) Uiso 1 1 d . . . . .

loop_
_atom_site_aniso_label
_atom_site_aniso_U_11
_atom_site_aniso_U_22
_atom_site_aniso_U_33
_atom_site_aniso_U_23
_atom_site_aniso_U_13
_atom_site_aniso_U_12
O3 0.0436(11) 0.0408(10) 0.0410(10) -0.0084(8) 0.0050(8) 0.0028(9)
O1 0.0527(13) 0.0486(11) 0.0403(10) -0.0020(9) -0.0052(9) 0.0184(10)
O4 0.0369(11) 0.0660(14) 0.0420(10) -0.0058(10) 0.0056(8) 0.0009(10)
O2 0.0435(13) 0.0534(13) 0.0706(14) -0.0129(12) -0.0071(11) 0.0106(11)
C5 0.0307(12) 0.0242(11) 0.0315(12) -0.0004(9) -0.0018(9) -0.0023(9)
C11 0.0396(14) 0.0277(11) 0.0355(12) 0.0037(10) -0.0004(10) 0.0026(10)
C2 0.0451(15) 0.0280(11) 0.0329(12) 0.0062(10) 0.0003(11) -0.0019(11)
C3 0.0347(13) 0.0286(11) 0.0327(12) 0.0012(10) -0.0019(9) -0.0028(10)
C15 0.0502(16) 0.0281(11) 0.0334(13) 0.0038(10) 0.0040(11) -0.0012(11)
C12 0.0386(14) 0.0268(11) 0.0371(12) 0.0001(10) 0.0049(10) 0.0027(10)
C3' 0.0308(13) 0.0466(14) 0.0369(13) 0.0048(12) 0.0019(10) 0.0018(11)
C14 0.0353(13) 0.0290(11) 0.0301(11) 0.0016(10) 0.0034(9) 0.0035(10)
C22 0.0346(14) 0.0412(13) 0.0341(12) -0.0006(11) 0.0050(10) -0.0005(12)
C6 0.0407(14) 0.0229(10) 0.0345(12) -0.0004(9) -0.0001(10) 0.0021(10)
C9 0.0336(13) 0.0255(11) 0.0294(12) 0.0015(9) 0.0000(9) -0.0011(9)
C1' 0.0387(13) 0.0311(11) 0.0337(12) -0.0026(10) -0.0016(10) 0.0021(11)
C7 0.0356(13) 0.0250(10) 0.0344(12) 0.0036(9) 0.0006(10) -0.0003(10)
C16 0.0487(16) 0.0345(12) 0.0326(12) 0.0044(11) 0.0071(11) 0.0006(12)
C21 0.0392(15) 0.0353(13) 0.0418(13) -0.0017(11) 0.0054(11) -0.0014(11)
C13 0.0348(13) 0.0272(11) 0.0318(12) 0.0005(10) 0.0048(10) -0.0009(10)
C2' 0.0372(14) 0.0368(12) 0.0357(13) -0.0012(11) -0.0009(11) -0.0007(11)
C4 0.0373(13) 0.0258(10) 0.0301(11) 0.0004(9) -0.0022(9) 0.0009(10)
C8 0.0337(14) 0.0263(11) 0.0316(12) 0.0025(9) 0.0014(10) 0.0000(10)
C1 0.0460(15) 0.0250(12) 0.0336(12) 0.0009(10) -0.0008(11) 0.0031(11)
C30 0.0346(14) 0.0379(12) 0.0306(11) -0.0002(10) 0.0022(10) -0.0030(11)
C20 0.0348(13) 0.0336(12) 0.0336(12) 0.0010(10) 0.0053(10) -0.0029(11)
C17 0.0348(13) 0.0318(12) 0.0334(12) 0.0005(10) 0.0053(10) -0.0006(10)
C10 0.0362(14) 0.0260(11) 0.0290(11) 0.0011(9) -0.0019(10) 0.0006(10)
C29 0.0431(15) 0.0310(12) 0.0348(12) -0.0019(10) -0.0022(10) -0.0051(11)
C28 0.0410(15) 0.0367(13) 0.0353(12) 0.0002(10) 0.0027(11) 0.0034(11)
C4' 0.0375(15) 0.0552(17) 0.0508(16) 0.0091(14) 0.0046(12) 0.0009(14)
C25 0.0354(16) 0.093(3) 0.0491(18) -0.0336(19) 0.0074(13) 0.0015(17)
C23 0.0394(15) 0.0428(14) 0.0371(13) -0.0046(11) 0.0082(11) -0.0075(12)
C18 0.0364(14) 0.0353(12) 0.0409(13) 0.0020(11) 0.0054(11) -0.0034(12)
C19 0.0354(14) 0.0396(13) 0.0378(12) -0.0016(11) -0.0037(10) 0.0024(12)
C24 0.0395(15) 0.0645(19) 0.0367(13) -0.0105(14) 0.0085(11) -0.0033(15)
C8' 0.0481(18) 0.062(2) 0.0413(15) -0.0034(14) 0.0031(13) -0.0093(15)
C6' 0.0429(18) 0.104(3) 0.0359(15) 0.0059(18) 0.0040(13) 0.000(2)
C5' 0.0451(18) 0.084(3) 0.0515(18) 0.0259(19) 0.0140(15) 0.0028(18)
C7' 0.0464(18) 0.097(3) 0.0393(15) -0.0118(18) 0.0041(13) -0.0113(19)
C26 0.048(5) 0.088(10) 0.031(6) -0.007(6) 0.011(4) -0.008(7)
C27 0.048(2) 0.082(3) 0.099(3) -0.047(3) 0.005(2) -0.009(2)
O017 0.043(2) 0.070(3) 0.051(2) -0.019(2) -0.0106(19) 0.008(2)
O5 0.076(4) 0.136(7) 0.057(3) -0.038(4) -0.007(3) 0.026(5)
C26A 0.067(8) 0.091(11) 0.028(5) -0.002(6) -0.005(4) -0.004(8)

loop_
_atom_type_symbol
_atom_type_description
_atom_type_scat_dispersion_real
_atom_type_scat_dispersion_imag
_atom_type_scat_source
C C 0.0181 0.0091 'International Tables Vol C Tables 4.2.6.8 and 6.1.1.4'
H H 0.0000 0.0000 'International Tables Vol C Tables 4.2.6.8 and 6.1.1.4'
O O 0.0492 0.0322 'International Tables Vol C Tables 4.2.6.8 and 6.1.1.4'

loop_
_geom_angle_atom_site_label_1
_geom_angle_atom_site_label_2
_geom_angle_atom_site_label_3
_geom_angle
_geom_angle_site_symmetry_1
_geom_angle_site_symmetry_3
_geom_angle_publ_flag
C21 O3 C23 110.1(2) . . ?
C6 C5 C4 113.0(2) . . ?
C6 C5 C10 111.0(2) . . ?
C10 C5 C4 115.9(2) . . ?
C12 C11 C9 121.5(2) . . ?
C3 C2 C1 125.9(2) . . ?
C2 C3 C1' 120.3(2) . . ?
C2 C3 C4 122.5(2) . . ?
C1' C3 C4 117.2(2) . . ?
C14 C15 C16 105.6(2) . . ?
C11 C12 C13 121.6(2) . . ?
C4' C3' C2' 119.6(3) . . ?
C4' C3' C8' 117.6(3) . . ?
C8' C3' C2' 122.8(3) . . ?
C15 C14 C13 105.8(2) . . ?
C8 C14 C15 121.6(2) . . ?
C8 C14 C13 116.8(2) . . ?
C30 C14 C15 113.9(2) . . ?
C30 C14 C13 59.88(18) . . ?
C30 C14 C8 121.4(2) . . ?
O4 C22 C20 112.5(2) . . ?
O4 C22 C23 112.9(2) . . ?
C20 C22 C23 102.6(2) . . ?
C7 C6 C5 110.5(2) . . ?
C11 C9 C8 109.2(2) . . ?
C11 C9 C10 114.4(2) . . ?
C10 C9 C8 117.4(2) . . ?
C2' C1' C3 125.9(3) . . ?
O1 C7 C6 121.4(2) . . ?
O1 C7 C8 123.1(2) . . ?
C6 C7 C8 115.5(2) . . ?
C17 C16 C15 105.5(2) . . ?
O3 C21 C20 110.4(2) . . ?
O2 C21 O3 121.4(3) . . ?
O2 C21 C20 128.2(3) . . ?
C12 C13 C14 116.8(2) . . ?
C12 C13 C30 118.9(2) . . ?
C12 C13 C17 120.9(2) . . ?
C30 C13 C14 59.41(17) . . ?
C30 C13 C17 115.2(2) . . ?
C17 C13 C14 109.7(2) . . ?
C1' C2' C3' 126.8(3) . . ?
C3 C4 C5 109.1(2) . . ?
C3 C4 C29 109.1(2) . . ?
C3 C4 C28 108.9(2) . . ?
C29 C4 C5 113.9(2) . . ?
C28 C4 C5 108.2(2) . . ?
C28 C4 C29 107.6(2) . . ?
C14 C8 C9 109.3(2) . . ?
C14 C8 C7 111.7(2) . . ?
C14 C8 C18 108.6(2) . . ?
C7 C8 C9 105.67(19) . . ?
C7 C8 C18 109.2(2) . . ?
C18 C8 C9 112.4(2) . . ?
C2 C1 C10 113.4(2) . . ?
C14 C30 C13 60.71(17) . . ?
C22 C20 C17 119.2(2) . . ?
C21 C20 C22 102.4(2) . . ?
C21 C20 C17 115.6(2) . . ?
C13 C17 C16 103.8(2) . . ?
C13 C17 C20 112.1(2) . . ?
C20 C17 C16 115.6(2) . . ?
C5 C10 C9 107.71(19) . . ?
C1 C10 C5 106.3(2) . . ?
C1 C10 C9 106.81(19) . . ?
C1 C10 C19 107.8(2) . . ?
C19 C10 C5 114.1(2) . . ?
C19 C10 C9 113.5(2) . . ?
C5' C4' C3' 121.1(4) . . ?
C24 C25 C26 127.0(8) . . ?
C24 C25 C27 125.3(4) . . ?
C24 C25 C26A 111.7(8) . . ?
C26 C25 C27 107.6(8) . . ?
C27 C25 C26A 122.7(7) . . ?
O3 C23 C22 104.1(2) . . ?
O3 C23 C24 111.0(2) . . ?
C24 C23 C22 113.2(3) . . ?
C25 C24 C23 126.2(4) . . ?
C7' C8' C3' 121.1(4) . . ?
C7' C6' C5' 119.4(3) . . ?
C6' C5' C4' 120.3(4) . . ?
C6' C7' C8' 120.4(4) . . ?
C25 C26 O017 109.2(12) . . ?
O5 C26A C25 112.5(13) . . ?

loop_
_geom_bond_atom_site_label_1
_geom_bond_atom_site_label_2
_geom_bond_distance
_geom_bond_site_symmetry_2
_geom_bond_publ_flag
O3 C21 1.357(4) . ?
O3 C23 1.459(4) . ?
O1 C7 1.212(4) . ?
O4 C22 1.407(4) . ?
O2 C21 1.193(4) . ?
C5 C6 1.545(3) . ?
C5 C4 1.562(3) . ?
C5 C10 1.550(3) . ?
C11 C12 1.328(4) . ?
C11 C9 1.518(4) . ?
C2 C3 1.331(4) . ?
C2 C1 1.498(4) . ?
C3 C1' 1.478(4) . ?
C3 C4 1.534(3) . ?
C15 C14 1.526(4) . ?
C15 C16 1.544(4) . ?
C12 C13 1.481(4) . ?
C3' C2' 1.477(4) . ?
C3' C4' 1.390(5) . ?
C3' C8' 1.390(5) . ?
C14 C13 1.528(3) . ?
C14 C8 1.524(4) . ?
C14 C30 1.508(4) . ?
C22 C20 1.523(4) . ?
C22 C23 1.537(4) . ?
C6 C7 1.514(3) . ?
C9 C8 1.575(3) . ?
C9 C10 1.558(3) . ?
C1' C2' 1.333(4) . ?
C7 C8 1.529(4) . ?
C16 C17 1.543(4) . ?
C21 C20 1.518(4) . ?
C13 C30 1.515(4) . ?
C13 C17 1.517(4) . ?
C4 C29 1.539(4) . ?
C4 C28 1.539(4) . ?
C8 C18 1.543(4) . ?
C1 C10 1.537(3) . ?
C20 C17 1.542(4) . ?
C10 C19 1.544(4) . ?
C4' C5' 1.390(5) . ?
C25 C24 1.332(5) . ?
C25 C26 1.359(18) . ?
C25 C27 1.503(7) . ?
C25 C26A 1.676(17) . ?
C23 C24 1.486(4) . ?
C8' C7' 1.389(5) . ?
C6' C5' 1.377(7) . ?
C6' C7' 1.373(7) . ?
C26 O017 1.41(2) . ?
O5 C26A 1.33(2) . ?
